data_2214177
loop_
_publ_author_name
'Liu, Ju-Tao'
'Fan, Sheng-Di'

_publ_section_title
;Diamminebis[5-(pyrimidin-2-yl-\k<i>N</i>^1^)tetrazolato-\k<i>N</i>^1^]copper(II)
 dihydrate
;
_journal_coeditor_code ER2035
_journal_issue 7
_journal_name_full 'Acta Crystallographica Section E'
_journal_page_first m1942
_journal_page_last m1942
_journal_paper_doi 10.1107/S1600536807028668
_journal_volume 63
_journal_year 2007
_chemical_formula_iupac '[Cu (C5 H3 N6)2 (N H3)2], 2H2 O'
_chemical_formula_moiety 'C10 H12 Cu N14, 2(H2 O)'
_chemical_formula_sum 'C10 H16 Cu N14 O2'
_chemical_formula_weight 427.91
_chemical_name_systematic
;Diamminebis[5-(pyrimidin-2-yl-\k<i>N</i>^1^)tetrazolato-\k<i>N</i>^1^]copper(II)
dihydrate
;
_space_group_IT_number 2
_symmetry_cell_setting triclinic
_symmetry_space_group_name_Hall '-P 1'
_symmetry_space_group_name_H-M 'P -1'
_atom_sites_solution_hydrogens geom
_atom_sites_solution_primary direct
_atom_sites_solution_secondary difmap
_cell_angle_alpha 97.048(3)
_cell_angle_beta 90.214(2)
_cell_angle_gamma 97.777(3)
_cell_formula_units_Z 2
_cell_length_a 7.1533(12)
_cell_length_b 9.5708(16)
_cell_length_c 13.155(2)
_cell_measurement_reflns_used 3035
_cell_measurement_temperature 294(2)
_cell_measurement_theta_max 26.3879
_cell_measurement_theta_min 2.5061
_cell_volume 885.4(2)
_computing_cell_refinement SMART
_computing_data_collection 'SMART (Bruker, 1998)'
_computing_data_reduction 'SHELXTL (Bruker, 1998)'
_computing_molecular_graphics 'SHELXTL (Bruker, 1998)'
_computing_publication_material SHELXTL
_computing_structure_refinement SHELXL97
_computing_structure_solution 'SHELXS97 (Sheldrick, 1997)'
_diffrn_ambient_temperature 294(2)
_diffrn_measured_fraction_theta_full 0.982
_diffrn_measured_fraction_theta_max 0.982
_diffrn_measurement_device_type 'Bruker SMART CCD area-detector'
_diffrn_measurement_method '\f and \w'
_diffrn_radiation_monochromator graphite
_diffrn_radiation_source 'fine-focus sealed tube'
_diffrn_radiation_type MoK\a
_diffrn_radiation_wavelength 0.71073
_diffrn_reflns_av_R_equivalents 0.0233
_diffrn_reflns_av_sigmaI/netI 0.0405
_diffrn_reflns_limit_h_max 8
_diffrn_reflns_limit_h_min -6
_diffrn_reflns_limit_k_max 10
_diffrn_reflns_limit_k_min -11
_diffrn_reflns_limit_l_max 16
_diffrn_reflns_limit_l_min -16
_diffrn_reflns_number 5086
_diffrn_reflns_theta_full 26.39
_diffrn_reflns_theta_max 26.39
_diffrn_reflns_theta_min 1.56
_diffrn_standards_decay_% 0
_diffrn_standards_number 0
_exptl_absorpt_coefficient_mu 1.275
_exptl_absorpt_correction_T_max 1.0000
_exptl_absorpt_correction_T_min 0.9751
_exptl_absorpt_correction_type multi-scan
_exptl_absorpt_process_details '(SADABS; Bruker, 1998)'
_exptl_crystal_colour Blue
_exptl_crystal_density_diffrn 1.605
_exptl_crystal_density_method 'not measured'
_exptl_crystal_description Block
_exptl_crystal_F_000 438
_exptl_crystal_size_max 0.22
_exptl_crystal_size_mid 0.22
_exptl_crystal_size_min 0.20
_refine_diff_density_max 0.558
_refine_diff_density_min -0.627
_refine_ls_extinction_coef 0.096(5)
_refine_ls_extinction_expression Fc^*^=kFc[1+0.001xFc^2^\l^3^/sin(2\q)]^-1/4^
_refine_ls_extinction_method SHELXL97
_refine_ls_goodness_of_fit_ref 1.043
_refine_ls_hydrogen_treatment mixed
_refine_ls_matrix_type full
_refine_ls_number_parameters 257
_refine_ls_number_reflns 3549
_refine_ls_number_restraints 4
_refine_ls_restrained_S_all 1.043
_refine_ls_R_factor_all 0.0429
_refine_ls_R_factor_gt 0.0357
_refine_ls_shift/su_max 0.000
_refine_ls_shift/su_mean 0.000
_refine_ls_structure_factor_coef Fsqd
_refine_ls_weighting_details 'calc w=1/[\s^2^(Fo^2^)+(0.0583P)^2^+0.2049P] where P=(Fo^2^+2Fc^2^)/3'
_refine_ls_weighting_scheme calc
_refine_ls_wR_factor_gt 0.0908
_refine_ls_wR_factor_ref 0.0967
_reflns_number_gt 3104
_reflns_number_total 3549
_reflns_threshold_expression I>2\s(I)
_cod_data_source_file er2035.cif
_cod_data_source_block I
_cod_depositor_comments
;
 Balancing the opening and closing italics markup tags ("<i>", "</i>")
 in the _chemical_name_systematic data item value.

 Antanas Vaitkus,
 2017-03-30
;
_cod_database_code 2214177
_cod_database_fobs_code 2214177

loop_
_symmetry_equiv_pos_as_xyz
'x, y, z'
'-x, -y, -z'

loop_
_atom_site_type_symbol
_atom_site_label
_atom_site_fract_x
_atom_site_fract_y
_atom_site_fract_z
_atom_site_U_iso_or_equiv
_atom_site_adp_type
_atom_site_calc_flag
_atom_site_refinement_flags
_atom_site_occupancy
Cu Cu1 0.23179(3) 0.95624(3) 0.245828(19) 0.02515(13) Uani d . 1
N N1 0.2492(3) 1.0675(2) 0.38683(14) 0.0257(4) Uani d . 1
N N2 0.2601(3) 1.2084(2) 0.41174(16) 0.0352(5) Uani d . 1
N N3 0.2667(3) 1.2353(2) 0.51209(17) 0.0402(5) Uani d . 1
N N4 0.2606(3) 1.1139(2) 0.55440(15) 0.0333(5) Uani d . 1
N N5 0.2149(3) 0.7757(2) 0.39173(18) 0.0384(5) Uani d . 1
N N6 0.2597(4) 0.8204(2) 0.57417(18) 0.0448(6) Uani d . 1
N N7 0.2131(3) 0.8657(2) 0.09642(15) 0.0285(4) Uani d . 1
N N8 0.1767(3) 0.7331(2) 0.04961(17) 0.0389(5) Uani d . 1
N N9 0.1783(4) 0.7390(3) -0.05057(18) 0.0469(6) Uani d . 1
N N10 0.2150(3) 0.8732(3) -0.07049(16) 0.0410(5) Uani d . 1
N N11 0.2867(3) 1.1532(2) 0.14470(15) 0.0314(4) Uani d . 1
N N12 0.2938(3) 1.1822(3) -0.03200(16) 0.0418(5) Uani d . 1
C C1 0.2495(3) 1.0122(2) 0.47534(17) 0.0246(5) Uani d . 1
C C2 0.2402(3) 0.8601(2) 0.48099(18) 0.0282(5) Uani d . 1
C C3 0.2101(5) 0.6381(3) 0.3973(3) 0.0554(8) Uani d . 1
H H3A 0.1921 0.5751 0.3373 0.067 Uiso calc R 1
C C4 0.2309(5) 0.5847(3) 0.4888(3) 0.0641(10) Uani d . 1
H H4A 0.2287 0.4879 0.4916 0.077 Uiso calc R 1
C C5 0.2547(5) 0.6800(3) 0.5747(3) 0.0642(10) Uani d . 1
H H5A 0.2683 0.6461 0.6373 0.077 Uiso calc R 1
C C6 0.2364(3) 0.9490(3) 0.02177(17) 0.0284(5) Uani d . 1
C C7 0.2752(3) 1.1045(3) 0.04536(18) 0.0291(5) Uani d . 1
C C8 0.3217(4) 1.2939(3) 0.1692(2) 0.0407(6) Uani d . 1
H H8A 0.3323 1.3316 0.2379 0.049 Uiso calc R 1
C C9 0.3426(4) 1.3842(3) 0.0953(2) 0.0478(7) Uani d . 1
H H9A 0.3662 1.4822 0.1124 0.057 Uiso calc R 1
C C10 0.3270(4) 1.3236(3) -0.0047(2) 0.0502(7) Uani d . 1
H H10A 0.3399 1.3827 -0.0560 0.060 Uiso calc R 1
N N14 0.5061(3) 0.9386(3) 0.24816(16) 0.0369(5) Uani d . 1
H H14A 0.5254 0.8682 0.2835 0.055 Uiso calc R 1
H H14B 0.5704 1.0196 0.2777 0.055 Uiso calc R 1
H H14C 0.5449 0.9203 0.1843 0.055 Uiso calc R 1
N N13 -0.0473(3) 0.9502(3) 0.24504(15) 0.0383(5) Uani d . 1
H H13A -0.0986 0.8813 0.2801 0.057 Uiso calc R 1
H H13B -0.0915 0.9334 0.1807 0.057 Uiso calc R 1
H H13C -0.0768 1.0332 0.2739 0.057 Uiso calc R 1
O O1W 0.6222(4) 0.6186(4) 0.2726(2) 0.0799(8) Uani d D 1
H H2WA 0.895(7) 0.449(3) 0.145(4) 0.120 Uiso d D 1
H H1WA 0.655(7) 0.643(6) 0.3348(14) 0.120 Uiso d D 1
O O2W 0.9450(4) 0.5292(3) 0.17569(19) 0.0651(6) Uani d D 1
H H2WB 1.008(6) 0.579(4) 0.135(3) 0.098 Uiso d D 1
H H1WB 0.731(3) 0.610(6) 0.251(3) 0.098 Uiso d D 1

loop_
_atom_site_aniso_label
_atom_site_aniso_U_11
_atom_site_aniso_U_22
_atom_site_aniso_U_33
_atom_site_aniso_U_12
_atom_site_aniso_U_13
_atom_site_aniso_U_23
Cu1 0.01906(17) 0.0352(2) 0.02059(18) 0.00532(11) -0.00056(10) -0.00088(11)
N1 0.0269(10) 0.0287(10) 0.0217(9) 0.0063(8) 0.0015(7) 0.0010(8)
N2 0.0455(13) 0.0277(10) 0.0331(11) 0.0075(9) 0.0035(9) 0.0042(9)
N3 0.0575(15) 0.0301(11) 0.0322(12) 0.0083(10) 0.0039(10) -0.0019(9)
N4 0.0457(12) 0.0274(10) 0.0259(10) 0.0048(9) 0.0015(9) 0.0000(8)
N5 0.0390(12) 0.0318(11) 0.0415(13) 0.0038(9) 0.0001(10) -0.0051(9)
N6 0.0580(15) 0.0366(12) 0.0408(13) 0.0028(11) -0.0064(11) 0.0130(10)
N7 0.0244(10) 0.0329(10) 0.0269(10) 0.0040(8) -0.0010(8) -0.0012(8)
N8 0.0427(13) 0.0353(12) 0.0363(12) 0.0059(10) -0.0024(9) -0.0054(9)
N9 0.0540(15) 0.0445(14) 0.0380(13) 0.0049(11) -0.0038(11) -0.0101(10)
N10 0.0474(13) 0.0467(14) 0.0263(11) 0.0057(11) -0.0018(9) -0.0056(10)
N11 0.0341(11) 0.0340(11) 0.0259(10) 0.0057(9) 0.0019(8) 0.0016(8)
N12 0.0441(13) 0.0507(14) 0.0296(11) -0.0030(11) -0.0026(9) 0.0113(10)
C1 0.0214(10) 0.0305(12) 0.0211(11) 0.0040(9) 0.0002(8) 0.0004(9)
C2 0.0238(11) 0.0277(12) 0.0327(12) 0.0026(9) 0.0006(9) 0.0039(10)
C3 0.0542(19) 0.0307(15) 0.076(2) 0.0039(13) -0.0033(16) -0.0113(14)
C4 0.067(2) 0.0276(15) 0.099(3) 0.0053(14) -0.006(2) 0.0125(17)
C5 0.081(2) 0.0436(18) 0.074(2) 0.0062(17) -0.0107(19) 0.0299(17)
C6 0.0199(10) 0.0409(13) 0.0234(11) 0.0045(9) -0.0001(8) -0.0007(9)
C7 0.0202(11) 0.0407(13) 0.0258(12) 0.0033(9) 0.0002(9) 0.0033(10)
C8 0.0456(15) 0.0358(14) 0.0389(14) 0.0051(11) 0.0020(12) -0.0015(11)
C9 0.0487(17) 0.0344(14) 0.0589(19) -0.0019(12) 0.0016(14) 0.0089(13)
C10 0.0549(18) 0.0475(17) 0.0496(17) -0.0036(14) 0.0000(14) 0.0239(14)
N14 0.0262(10) 0.0590(14) 0.0258(10) 0.0120(10) -0.0029(8) 0.0000(9)
N13 0.0230(10) 0.0663(15) 0.0250(10) 0.0072(10) -0.0001(8) 0.0023(10)
O1W 0.0835(19) 0.094(2) 0.0572(16) 0.0256(17) -0.0117(15) -0.0251(15)
O2W 0.0788(18) 0.0543(14) 0.0550(14) 0.0030(12) 0.0053(12) -0.0155(11)

loop_
_atom_type_symbol
_atom_type_description
_atom_type_scat_dispersion_real
_atom_type_scat_dispersion_imag
_atom_type_scat_source
C C 0.0033 0.0016 'International Tables Vol C Tables 4.2.6.8 and 6.1.1.4'
Cu Cu 0.3201 1.2651 'International Tables Vol C Tables 4.2.6.8 and 6.1.1.4'
N N 0.0061 0.0033 'International Tables Vol C Tables 4.2.6.8 and 6.1.1.4'
O O 0.0106 0.0060 'International Tables Vol C Tables 4.2.6.8 and 6.1.1.4'
H H 0.0000 0.0000 'International Tables Vol C Tables 4.2.6.8 and 6.1.1.4'

loop_
_geom_angle_atom_site_label_1
_geom_angle_atom_site_label_2
_geom_angle_atom_site_label_3
_geom_angle
_geom_angle_publ_flag
N13 Cu1 N14 173.45(9) y
N13 Cu1 N1 90.18(8) y
N14 Cu1 N1 91.95(8) y
N13 Cu1 N7 88.98(8) y
N14 Cu1 N7 89.61(8) y
N1 Cu1 N7 173.28(7) y
N13 Cu1 N11 94.55(8) y
N14 Cu1 N11 91.24(8) y
N1 Cu1 N11 98.88(7) y
N7 Cu1 N11 74.54(7) y
C1 N1 N2 106.16(18) ?
C1 N1 Cu1 125.67(16) ?
N2 N1 Cu1 128.17(15) ?
N3 N2 N1 107.98(19) ?
N2 N3 N4 110.3(2) ?
C1 N4 N3 104.76(19) ?
C3 N5 C2 115.6(3) ?
C2 N6 C5 114.4(3) ?
N8 N7 C6 105.87(19) ?
N8 N7 Cu1 134.76(17) ?
C6 N7 Cu1 119.35(16) ?
N9 N8 N7 107.8(2) ?
N8 N9 N10 110.8(2) ?
C6 N10 N9 104.1(2) ?
C7 N11 C8 116.9(2) ?
C7 N11 Cu1 109.90(16) ?
C8 N11 Cu1 133.21(17) ?
C7 N12 C10 115.2(2) ?
N4 C1 N1 110.8(2) ?
N4 C1 C2 126.1(2) ?
N1 C1 C2 123.1(2) ?
N5 C2 N6 127.2(2) ?
N5 C2 C1 116.0(2) ?
N6 C2 C1 116.8(2) ?
N5 C3 C4 122.4(3) ?
N5 C3 H3A 118.8 ?
C4 C3 H3A 118.8 ?
C5 C4 C3 117.0(3) ?
C5 C4 H4A 121.5 ?
C3 C4 H4A 121.5 ?
N6 C5 C4 123.4(3) ?
N6 C5 H5A 118.3 ?
C4 C5 H5A 118.3 ?
N10 C6 N7 111.5(2) ?
N10 C6 C7 127.4(2) ?
N7 C6 C7 121.1(2) ?
N12 C7 N11 126.4(2) ?
N12 C7 C6 118.5(2) ?
N11 C7 C6 115.1(2) ?
N11 C8 C9 121.5(3) ?
N11 C8 H8A 119.2 ?
C9 C8 H8A 119.2 ?
C10 C9 C8 117.1(3) ?
C10 C9 H9A 121.5 ?
C8 C9 H9A 121.5 ?
N12 C10 C9 122.9(3) ?
N12 C10 H10A 118.6 ?
C9 C10 H10A 118.6 ?
Cu1 N14 H14A 109.5 ?
Cu1 N14 H14B 109.5 ?
H14A N14 H14B 109.5 ?
Cu1 N14 H14C 109.5 ?
H14A N14 H14C 109.5 ?
H14B N14 H14C 109.5 ?
Cu1 N13 H13A 109.5 ?
Cu1 N13 H13B 109.5 ?
H13A N13 H13B 109.5 ?
Cu1 N13 H13C 109.5 ?
H13A N13 H13C 109.5 ?
H13B N13 H13C 109.5 ?
H1WA O1W H1WB 96(5) ?
H2WA O2W H2WB 112(5) ?

loop_
_geom_bond_atom_site_label_1
_geom_bond_atom_site_label_2
_geom_bond_distance
_geom_bond_publ_flag
Cu1 N1 2.0170(18) y
Cu1 N5 2.728(2) y
Cu1 N7 2.0447(19) y
Cu1 N11 2.429(2) y
Cu1 N13 1.990(2) y
Cu1 N14 1.992(2) y
N1 C1 1.337(3) ?
N1 N2 1.339(3) ?
N2 N3 1.313(3) ?
N3 N4 1.344(3) ?
N4 C1 1.329(3) ?
N5 C3 1.324(4) ?
N5 C2 1.338(3) ?
N6 C2 1.339(3) ?
N6 C5 1.341(4) ?
N7 N8 1.332(3) ?
N7 C6 1.336(3) ?
N8 N9 1.326(3) ?
N9 N10 1.334(3) ?
N10 C6 1.332(3) ?
N11 C7 1.331(3) ?
N11 C8 1.334(3) ?
N12 C7 1.329(3) ?
N12 C10 1.345(4) ?
C1 C2 1.459(3) ?
C3 C4 1.379(5) ?
C3 H3A 0.9300 ?
C4 C5 1.357(5) ?
C4 H4A 0.9300 ?
C5 H5A 0.9300 ?
C6 C7 1.471(3) ?
C8 C9 1.374(4) ?
C8 H8A 0.9300 ?
C9 C10 1.369(4) ?
C9 H9A 0.9300 ?
C10 H10A 0.9300 ?
N14 H14A 0.8900 ?
N14 H14B 0.8900 ?
N14 H14C 0.8900 ?
N13 H13A 0.8900 ?
N13 H13B 0.8900 ?
N13 H13C 0.8900 ?
O1W H1WA 0.846(10) ?
O1W H1WB 0.843(10) ?
O2W H2WA 0.849(10) ?
O2W H2WB 0.848(10) ?

loop_
_geom_hbond_atom_site_label_D
_geom_hbond_atom_site_label_H
_geom_hbond_atom_site_label_A
_geom_hbond_site_symmetry_A
_geom_hbond_distance_DH
_geom_hbond_distance_HA
_geom_hbond_distance_DA
_geom_hbond_angle_DHA
_geom_hbond_publ_flag
N14 H14A O1W . 0.89 2.56 3.332(4) 145.2 y
N14 H14A N4 2_676 0.89 2.59 3.209(3) 126.9 y
N14 H14B N6 2_676 0.89 2.52 3.345(3) 154.0 y
N14 H14C N12 2_675 0.89 2.48 3.339(3) 162.2 y
N13 H13A N4 2_576 0.89 2.47 3.137(3) 132.2 y
N13 H13B N12 2_575 0.89 2.48 3.325(3) 158.2 y
O2W H2WA N9 2_665 0.850(10) 2.07(2) 2.901(3) 168(5) y
O1W H1WA N3 2_676 0.850(10) 2.23(2) 3.053(3) 165(5) y
O1W H1WA N4 2_676 0.850(10) 2.59(4) 3.227(3) 133(5) y
O2W H2WB N8 1_655 0.850(10) 2.199(12) 3.041(4) 172(4) y
O1W H1WB O2W . 0.840(10) 2.01(2) 2.825(4) 161(5) y

loop_
_geom_torsion_atom_site_label_1
_geom_torsion_atom_site_label_2
_geom_torsion_atom_site_label_3
_geom_torsion_atom_site_label_4
_geom_torsion
N13 Cu1 N1 C1 92.85(19)
N14 Cu1 N1 C1 -80.95(19)
N11 Cu1 N1 C1 -172.51(18)
N13 Cu1 N1 N2 -86.2(2)
N14 Cu1 N1 N2 100.0(2)
N11 Cu1 N1 N2 8.5(2)
C1 N1 N2 N3 0.0(3)
Cu1 N1 N2 N3 179.19(16)
N1 N2 N3 N4 0.1(3)
N2 N3 N4 C1 -0.2(3)
N13 Cu1 N7 N8 -83.5(2)
N14 Cu1 N7 N8 90.1(2)
N11 Cu1 N7 N8 -178.6(2)
N14 Cu1 N7 C6 -91.74(18)
N11 Cu1 N7 C6 -0.35(16)
C6 N7 N8 N9 -0.1(3)
Cu1 N7 N8 N9 178.26(17)
N7 N8 N9 N10 -0.1(3)
N8 N9 N10 C6 0.3(3)
N13 Cu1 N11 C7 -86.98(16)
N14 Cu1 N11 C7 89.95(16)
N1 Cu1 N11 C7 -177.88(15)
N7 Cu1 N11 C7 0.69(15)
N13 Cu1 N11 C8 91.9(2)
N14 Cu1 N11 C8 -91.1(2)
N1 Cu1 N11 C8 1.0(2)
N7 Cu1 N11 C8 179.6(3)
N3 N4 C1 N1 0.2(3)
N3 N4 C1 C2 179.8(2)
N2 N1 C1 N4 -0.2(3)
Cu1 N1 C1 N4 -179.34(15)
N2 N1 C1 C2 -179.7(2)
Cu1 N1 C1 C2 1.1(3)
C3 N5 C2 N6 -0.5(4)
C3 N5 C2 C1 178.8(2)
C5 N6 C2 N5 0.8(4)
C5 N6 C2 C1 -178.4(3)
N4 C1 C2 N5 175.0(2)
N1 C1 C2 N5 -5.5(3)
N4 C1 C2 N6 -5.7(4)
N1 C1 C2 N6 173.8(2)
C2 N5 C3 C4 -0.4(5)
N5 C3 C4 C5 0.7(5)
C2 N6 C5 C4 -0.4(5)
C3 C4 C5 N6 -0.3(6)
N9 N10 C6 N7 -0.3(3)
N9 N10 C6 C7 -178.6(2)
N8 N7 C6 N10 0.3(3)
Cu1 N7 C6 N10 -178.39(16)
N8 N7 C6 C7 178.7(2)
Cu1 N7 C6 C7 0.0(3)
C10 N12 C7 N11 -0.2(4)
C10 N12 C7 C6 179.3(2)
C8 N11 C7 N12 -0.5(4)
Cu1 N11 C7 N12 178.6(2)
C8 N11 C7 C6 180.0(2)
Cu1 N11 C7 C6 -0.9(2)
N10 C6 C7 N12 -0.7(4)
N7 C6 C7 N12 -178.8(2)
N10 C6 C7 N11 178.8(2)
N7 C6 C7 N11 0.7(3)
C7 N11 C8 C9 0.8(4)
Cu1 N11 C8 C9 -178.1(2)
N11 C8 C9 C10 -0.4(4)
C7 N12 C10 C9 0.6(4)
C8 C9 C10 N12 -0.4(5)
